data_7103842
loop_
_publ_author_name
'Javier Ruiz'
'M Rosario Diaz'
'Santiago Garcia-Granda'
'Roberto Quesada'
'Victor Riera'

_publ_section_title
;
Dithiocarbamyl-substituted diphosphanylmethanide 
complexes of manganese(I): A new type of ambivalent metalloligands.
;
_journal_name_full 'Chemical communications (Cambridge, England)'
_journal_paper_doi 10.1039/b305045a
_journal_year 2003
_chemical_formula_moiety 'C72 H72 Cu Mn2 N4 O6 P4 S4, 2(C H2 Cl2), 3(B F4)'
_chemical_formula_sum 'C74 H76 B3 Cl4 Cu F12 Mn2 N4 O6 P4 S4'
_chemical_formula_weight 1945.16
_space_group_IT_number 2
_symmetry_cell_setting triclinic
_symmetry_space_group_name_Hall '-P 1'
_symmetry_space_group_name_H-M 'P -1'
_atom_sites_solution_hydrogens geom
_atom_sites_solution_primary direct
_atom_sites_solution_secondary difmap
_audit_creation_method SHELXL-97
_cell_angle_alpha 69.660(3)
_cell_angle_beta 79.268(3)
_cell_angle_gamma 84.282(2)
_cell_formula_units_Z 2
_cell_length_a 11.1163(3)
_cell_length_b 19.3279(8)
_cell_length_c 21.7730(10)
_cell_measurement_reflns_used 15740
_cell_measurement_temperature 293(2)
_cell_measurement_theta_max 68
_cell_measurement_theta_min 3
_cell_volume 4306.5(3)
_computing_cell_refinement 'HKL Scalepack (Otwinowski & Minor, 1997)'
_computing_data_collection 'Kappa-CCD control sofware (Nonius, 1997)'
_computing_data_reduction
;
'HKL Denzo and Scalepack (Otwinowski & Minor, 1997)'
;
_computing_publication_material SHELXL-97
_computing_structure_refinement 'SHELXL-97 (Sheldrick, 1997)'
_computing_structure_solution 'DIRDIF-96 (Beurskens, 1996)'
_diffrn_ambient_temperature 293(2)
_diffrn_measured_fraction_theta_full 0.996
_diffrn_measured_fraction_theta_max 0.996
_diffrn_measurement_device_type KappaCCD
_diffrn_measurement_method CCD
_diffrn_radiation_monochromator graphite
_diffrn_radiation_source 'fine-focus sealed tube'
_diffrn_radiation_type CuK\a
_diffrn_radiation_wavelength 1.5418
_diffrn_reflns_av_R_equivalents 0.0000
_diffrn_reflns_av_sigmaI/netI 0.1284
_diffrn_reflns_limit_h_max 13
_diffrn_reflns_limit_h_min -13
_diffrn_reflns_limit_k_max 23
_diffrn_reflns_limit_k_min -21
_diffrn_reflns_limit_l_max 26
_diffrn_reflns_limit_l_min 0
_diffrn_reflns_number 15759
_diffrn_reflns_theta_full 68.35
_diffrn_reflns_theta_max 68.35
_diffrn_reflns_theta_min 2.44
_exptl_absorpt_coefficient_mu 6.054
_exptl_absorpt_correction_T_max 0.860
_exptl_absorpt_correction_T_min 0.597
_exptl_absorpt_correction_type multi-scan
_exptl_absorpt_process_details
; 
multi-scan from symmetry-related measurement
Sortav (Blessing 1995)
;
_exptl_crystal_colour Yellow
_exptl_crystal_density_diffrn 1.500
_exptl_crystal_density_meas ?
_exptl_crystal_density_method .
_exptl_crystal_description Prismatic
_exptl_crystal_F_000 1980
_exptl_crystal_size_max 0.075
_exptl_crystal_size_mid 0.050
_exptl_crystal_size_min 0.025
_refine_diff_density_max 2.170
_refine_diff_density_min -0.893
_refine_diff_density_rms 0.112
_refine_ls_extinction_method none
_refine_ls_goodness_of_fit_ref 0.913
_refine_ls_hydrogen_treatment mixed
_refine_ls_matrix_type full
_refine_ls_number_parameters 1224
_refine_ls_number_reflns 15758
_refine_ls_number_restraints 0
_refine_ls_restrained_S_all 0.913
_refine_ls_R_factor_all 0.0695
_refine_ls_R_factor_gt 0.0560
_refine_ls_shift/su_max 0.002
_refine_ls_shift/su_mean 0.000
_refine_ls_structure_factor_coef Fsqd
_refine_ls_weighting_details 'calc w=1/[\s^2^(Fo^2^)+(0.0318P)^2^+0.0000P] where P=(Fo^2^+2Fc^2^)/3'
_refine_ls_weighting_scheme calc
_refine_ls_wR_factor_gt 0.1375
_refine_ls_wR_factor_ref 0.1438
_reflns_number_gt 11111
_reflns_number_total 15758
_reflns_threshold_expression >2sigma(I)
_cod_data_source_file b305045a.txt
_cod_data_source_block 5a
_cod_depositor_comments
;
 Replacing data name '_geom_contact_atom_site_label_1' with
 '_geom_hbond_atom_site_label_A' to match all the other data items
 within the loop.

 Antanas Vaitkus,
 2017-03-06

The following automatic conversions were performed:
'_symmetry_cell_setting' value 'Triclinic' changed to 'triclinic'
according to '/home/saulius/struct/CIF-dictionaries/cif_core.dic'
dictionary named 'cif_core.dic' version 2.4.1 from
2010-06-29.

'_exptl_absorpt_correction_type' value 'Multi-scan' changed
to 'multi-scan' according to
'/home/saulius/struct/CIF-dictionaries/cif_core.dic' dictionary named
'cif_core.dic' version 2.4.1 from 2010-06-29.

Automatic conversion script
Id: cif_fix_enum 1527 2010-12-29 10:47:43Z saulius 

The following automatic conversions were performed:
data name '_geom_bond_atom_site_label_D' replaced with
'_geom_hbond_atom_site_label_D' as specified in the replacement file
'/home/antanas/src/cod-tools/trunk/data/replacement-values/replacement_tags.lst'.

data
name '_geom_bond_atom_site_label_H' replaced with
'_geom_hbond_atom_site_label_H' as specified in the replacement file
'/home/antanas/src/cod-tools/trunk/data/replacement-values/replacement_tags.lst'.

data
name '_geom_bond_distance_DH' replaced with '_geom_hbond_distance_DH'
as specified in the replacement file
'/home/antanas/src/cod-tools/trunk/data/replacement-values/replacement_tags.lst'.

data
name '_geom_contact_distance_HA' replaced with
'_geom_hbond_distance_HA' as specified in the replacement file
'/home/antanas/src/cod-tools/trunk/data/replacement-values/replacement_tags.lst'.

data
name '_geom_contact_distance_DA' replaced with
'_geom_hbond_distance_DA' as specified in the replacement file
'/home/antanas/src/cod-tools/trunk/data/replacement-values/replacement_tags.lst'.

data
name '_geom_angle_DHA' replaced with '_geom_hbond_angle_DHA' as
specified in the replacement file
'/home/antanas/src/cod-tools/trunk/data/replacement-values/replacement_tags.lst'.

data
name '_geom_contact_site_symmetry_A' replaced with
'_geom_hbond_site_symmetry_A' as specified in the replacement file
'/home/antanas/src/cod-tools/trunk/data/replacement-values/replacement_tags.lst'.

Automatic conversion script
Id: cif_correct_tags 5005 2017-03-03 11:38:54Z antanas 
;
_cod_original_sg_symbol_H-M P-1
_cod_database_code 7103842

loop_
_symmetry_equiv_pos_as_xyz
'x, y, z'
'-x, -y, -z'

loop_
_atom_site_label
_atom_site_type_symbol
_atom_site_fract_x
_atom_site_fract_y
_atom_site_fract_z
_atom_site_U_iso_or_equiv
_atom_site_adp_type
_atom_site_occupancy
_atom_site_calc_flag
_atom_site_refinement_flags
_atom_site_disorder_assembly
_atom_site_disorder_group
Mn1 Mn 0.37966(5) 0.82760(3) 0.07035(3) 0.02535(13) Uani 1 d . . .
Cu1 Cu 0.5000 0.5000 0.0000 0.0457(2) Uani 1 d S . .
P1 P 0.42214(8) 0.79766(5) -0.02571(4) 0.02585(19) Uani 1 d . . .
P2 P 0.39347(8) 0.70142(5) 0.10290(4) 0.02612(19) Uani 1 d . . .
S1 S 0.25629(8) 0.66456(5) 0.01090(5) 0.03072(19) Uani 1 d . . .
S2 S 0.44783(9) 0.59874(5) -0.07651(5) 0.0356(2) Uani 1 d . . .
N1 N 0.1023(3) 0.82184(18) 0.06728(16) 0.0312(7) Uani 1 d . . .
N2 N 0.2079(3) 0.61303(18) -0.07658(17) 0.0357(7) Uani 1 d . . .
O1 O 0.6451(2) 0.83225(16) 0.07112(14) 0.0379(6) Uani 1 d . . .
O2 O 0.3596(3) 0.82041(16) 0.21057(14) 0.0397(6) Uani 1 d . . .
O3 O 0.3535(3) 0.99161(15) 0.01349(15) 0.0405(7) Uani 1 d . . .
C10 C 0.5435(4) 0.8308(2) 0.06980(18) 0.0307(8) Uani 1 d . . .
C20 C 0.3590(3) 0.8256(2) 0.1568(2) 0.0326(8) Uani 1 d . . .
C30 C 0.3638(3) 0.9284(2) 0.03424(19) 0.0332(8) Uani 1 d . . .
C1 C 0.3970(3) 0.6960(2) 0.01883(18) 0.0286(7) Uani 1 d . . .
H1 H 0.448(4) 0.665(2) 0.007(2) 0.025(10) Uiso 1 d . . .
C2 C 0.2991(3) 0.62227(19) -0.05062(18) 0.0301(8) Uani 1 d . . .
C3 C 0.2228(5) 0.5693(3) -0.1215(3) 0.0500(11) Uani 1 d . . .
H3A H 0.2454 0.6011 -0.1665 0.063(16) Uiso 1 calc R . .
H3B H 0.1470 0.5469 -0.1171 0.08(2) Uiso 1 calc R . .
H3C H 0.2857 0.5315 -0.1100 0.070(18) Uiso 1 calc R . .
C4 C 0.0833(4) 0.6422(3) -0.0623(3) 0.0483(11) Uani 1 d . . .
H4A H 0.0863 0.6919 -0.0629 0.053(14) Uiso 1 calc R . .
H4B H 0.0447 0.6121 -0.0192 0.09(2) Uiso 1 calc R . .
H4C H 0.0372 0.6417 -0.0953 0.059(15) Uiso 1 calc R . .
C5 C 0.2049(3) 0.8228(2) 0.06971(17) 0.0293(8) Uani 1 d . . .
C6 C -0.0291(3) 0.8236(2) 0.0644(2) 0.0329(8) Uani 1 d . . .
C7 C -0.0443(4) 0.7784(3) 0.0220(3) 0.0445(10) Uani 1 d . . .
H7A H -0.017(4) 0.729(3) 0.042(2) 0.038(12) Uiso 1 d . . .
H7B H -0.003(5) 0.799(3) -0.018(3) 0.058(16) Uiso 1 d . . .
H7C H -0.134(5) 0.781(3) 0.018(2) 0.042(12) Uiso 1 d . . .
C8 C -0.0679(4) 0.9040(3) 0.0323(3) 0.0504(12) Uani 1 d . . .
H8A H -0.1537 0.9075 0.0297 0.040(12) Uiso 1 calc R . .
H8B H -0.0218 0.9231 -0.0115 0.08(2) Uiso 1 calc R . .
H8C H -0.0528 0.9322 0.0585 0.08(2) Uiso 1 calc R . .
C9 C -0.0936(4) 0.7898(3) 0.1348(2) 0.0500(12) Uani 1 d . . .
H9A H -0.0639 0.7397 0.1529 0.039(12) Uiso 1 calc R . .
H9B H -0.1802 0.7907 0.1352 0.038(11) Uiso 1 calc R . .
H9C H -0.0776 0.8176 0.1612 0.078(19) Uiso 1 calc R . .
C11 C 0.5798(3) 0.8091(2) -0.06921(17) 0.0302(8) Uani 1 d . . .
C12 C 0.6523(3) 0.7542(2) -0.08809(19) 0.0321(8) Uani 1 d . . .
H12 H 0.626(3) 0.709(2) -0.0795(18) 0.019(9) Uiso 1 d . . .
C13 C 0.7732(4) 0.7689(2) -0.1207(2) 0.0393(9) Uani 1 d . . .
H13 H 0.821(4) 0.726(3) -0.128(2) 0.038(12) Uiso 1 d . . .
C14 C 0.8192(4) 0.8369(3) -0.1336(2) 0.0410(10) Uani 1 d . . .
H14 H 0.894(6) 0.849(3) -0.156(3) 0.072(18) Uiso 1 d . . .
C15 C 0.7484(4) 0.8921(2) -0.1153(2) 0.0400(9) Uani 1 d . . .
H15 H 0.780(4) 0.939(3) -0.126(2) 0.032(11) Uiso 1 d . . .
C16 C 0.6288(4) 0.8775(2) -0.08312(19) 0.0341(8) Uani 1 d . . .
H16 H 0.585(4) 0.918(2) -0.0699(19) 0.024(9) Uiso 1 d . . .
C21 C 0.3317(3) 0.8288(2) -0.09258(18) 0.0305(8) Uani 1 d . . .
C22 C 0.2438(3) 0.8860(2) -0.09530(19) 0.0339(8) Uani 1 d . . .
H22 H 0.2301 0.9076 -0.0624 0.037(11) Uiso 1 calc R . .
C23 C 0.1766(4) 0.9106(3) -0.1471(2) 0.0446(10) Uani 1 d . . .
H23 H 0.130(5) 0.956(3) -0.147(3) 0.053(14) Uiso 1 d . . .
C24 C 0.1966(4) 0.8779(3) -0.1959(2) 0.0492(11) Uani 1 d . . .
H24 H 0.153(5) 0.897(3) -0.230(3) 0.055(15) Uiso 1 d . . .
C25 C 0.2833(4) 0.8216(3) -0.1935(2) 0.0443(10) Uani 1 d . . .
H25 H 0.294(5) 0.799(3) -0.225(3) 0.046(13) Uiso 1 d . . .
C26 C 0.3529(4) 0.7974(2) -0.14224(19) 0.0350(8) Uani 1 d . . .
H26 H 0.401(4) 0.758(2) -0.1378(19) 0.022(9) Uiso 1 d . . .
C31 C 0.5326(3) 0.6553(2) 0.13212(18) 0.0302(8) Uani 1 d . . .
C32 C 0.6378(3) 0.6437(2) 0.09036(19) 0.0322(8) Uani 1 d . . .
H32 H 0.6361 0.6552 0.0453 0.024(9) Uiso 1 calc R . .
C33 C 0.7452(4) 0.6150(2) 0.1153(2) 0.0385(9) Uani 1 d . . .
H33 H 0.814(5) 0.604(3) 0.084(2) 0.040(12) Uiso 1 d . . .
C34 C 0.7492(4) 0.5986(2) 0.1821(2) 0.0441(10) Uani 1 d . . .
H34 H 0.826(5) 0.576(3) 0.202(3) 0.058(15) Uiso 1 d . . .
C35 C 0.6447(5) 0.6097(3) 0.2240(3) 0.0530(12) Uani 1 d . . .
H35 H 0.643(7) 0.605(4) 0.270(4) 0.10(2) Uiso 1 d . . .
C36 C 0.5370(4) 0.6379(3) 0.1995(2) 0.0452(10) Uani 1 d . . .
H36 H 0.463(4) 0.650(2) 0.227(2) 0.037(11) Uiso 1 d . . .
C41 C 0.2727(3) 0.6460(2) 0.16231(17) 0.0303(8) Uani 1 d . . .
C42 C 0.1859(3) 0.6772(2) 0.20135(19) 0.0322(8) Uani 1 d . . .
H42 H 0.185(3) 0.729(2) 0.1980(17) 0.017(8) Uiso 1 d . . .
C43 C 0.0982(4) 0.6324(2) 0.2488(2) 0.0389(9) Uani 1 d . . .
H43 H 0.0407 0.6525 0.2755 0.028(10) Uiso 1 calc R . .
C44 C 0.0957(4) 0.5589(3) 0.2565(2) 0.0450(10) Uani 1 d . . .
H44 H 0.032(5) 0.524(3) 0.287(3) 0.051(14) Uiso 1 d . . .
C45 C 0.1803(4) 0.5287(3) 0.2177(2) 0.0455(10) Uani 1 d . . .
H45 H 0.176(4) 0.476(3) 0.224(2) 0.043(12) Uiso 1 d . . .
C46 C 0.2705(4) 0.5717(2) 0.1705(2) 0.0363(9) Uani 1 d . . .
H46 H 0.326(4) 0.550(2) 0.146(2) 0.031(11) Uiso 1 d . . .
Mn1' Mn 0.39718(5) 0.86129(3) -0.46957(3) 0.02675(14) Uani 1 d . . .
Cu1' Cu 0.5000 0.5000 -0.5000 0.0553(3) Uani 1 d S . .
P1' P 0.40439(8) 0.74540(5) -0.39121(5) 0.02789(19) Uani 1 d . . .
P2' P 0.43800(8) 0.77806(5) -0.52698(4) 0.02698(19) Uani 1 d . . .
S1' S 0.62782(8) 0.66777(5) -0.45291(5) 0.03111(19) Uani 1 d . . .
S2' S 0.49256(9) 0.52366(5) -0.40879(5) 0.0389(2) Uani 1 d . . .
N1' N 0.6794(3) 0.85950(18) -0.47896(17) 0.0350(7) Uani 1 d . . .
N2' N 0.7330(3) 0.53678(18) -0.41960(17) 0.0348(7) Uani 1 d . . .
O1' O 0.1324(2) 0.85537(17) -0.47087(16) 0.0442(7) Uani 1 d . . .
O2' O 0.3338(3) 0.94170(18) -0.37236(16) 0.0471(7) Uani 1 d . . .
O3' O 0.4088(3) 1.00276(15) -0.58276(15) 0.0420(7) Uani 1 d . . .
C1' C 0.4693(3) 0.6973(2) -0.45240(18) 0.0290(8) Uani 1 d . . .
H1' H 0.434(4) 0.666(2) -0.4507(19) 0.019(10) Uiso 1 d . . .
C2' C 0.6251(4) 0.5703(2) -0.42633(19) 0.0325(8) Uani 1 d . . .
C3' C 0.7495(5) 0.4565(2) -0.4024(3) 0.0479(11) Uani 1 d . . .
H3'A H 0.734(5) 0.443(3) -0.439(3) 0.061(16) Uiso 1 d . . .
H3'B H 0.822(6) 0.441(3) -0.390(3) 0.056(15) Uiso 1 d . . .
H3'C H 0.689(6) 0.434(3) -0.367(3) 0.071(18) Uiso 1 d . . .
C4' C 0.8454(4) 0.5787(3) -0.4373(2) 0.0442(10) Uani 1 d . . .
H4'A H 0.8388 0.6104 -0.4112 0.044(13) Uiso 1 calc R . .
H4'B H 0.8560 0.6080 -0.4836 0.051(14) Uiso 1 calc R . .
H4'C H 0.9147 0.5449 -0.4286 0.10(2) Uiso 1 calc R . .
C5' C 0.5750(4) 0.8608(2) -0.47422(19) 0.0324(8) Uani 1 d . . .
C6' C 0.8139(3) 0.8556(2) -0.4832(2) 0.0397(9) Uani 1 d . . .
C7' C 0.8535(4) 0.9323(2) -0.4949(3) 0.0474(11) Uani 1 d . . .
H7'A H 0.8229 0.9460 -0.4563 0.044(13) Uiso 1 calc R . .
H7'B H 0.8213 0.9667 -0.5325 0.076(19) Uiso 1 calc R . .
H7'C H 0.9413 0.9330 -0.5035 0.056(14) Uiso 1 calc R . .
C8' C 0.8695(4) 0.8294(3) -0.5407(3) 0.0601(14) Uani 1 d . . .
H8'A H 0.9572 0.8290 -0.5460 0.035(11) Uiso 1 calc R . .
H8'B H 0.8427 0.8623 -0.5806 0.057(16) Uiso 1 calc R . .
H8'C H 0.8436 0.7805 -0.5320 0.072(18) Uiso 1 calc R . .
C9' C 0.8422(5) 0.8005(3) -0.4177(3) 0.0650(16) Uani 1 d . . .
H9'A H 0.8121 0.7532 -0.4114 0.066(17) Uiso 1 calc R . .
H9'B H 0.8031 0.8173 -0.3820 0.09(2) Uiso 1 calc R . .
H9'C H 0.9292 0.7961 -0.4184 0.11(3) Uiso 1 calc R . .
C10' C 0.2341(4) 0.8573(2) -0.46975(18) 0.0323(8) Uani 1 d . . .
C20' C 0.3623(4) 0.9104(2) -0.4095(2) 0.0370(9) Uani 1 d . . .
C30' C 0.4053(3) 0.9476(2) -0.5409(2) 0.0342(8) Uani 1 d . . .
C11' C 0.2610(3) 0.7021(2) -0.34537(18) 0.0329(8) Uani 1 d . . .
C12' C 0.1754(4) 0.7444(2) -0.3168(2) 0.0376(9) Uani 1 d . . .
H12' H 0.187(3) 0.799(2) -0.3232(18) 0.020(9) Uiso 1 d . . .
C13' C 0.0674(4) 0.7125(3) -0.2774(2) 0.0469(11) Uani 1 d . . .
H13' H 0.010(5) 0.741(3) -0.255(3) 0.059(15) Uiso 1 d . . .
C14' C 0.0455(4) 0.6399(3) -0.2670(2) 0.0504(11) Uani 1 d . . .
H14' H -0.035(5) 0.619(3) -0.244(3) 0.050(13) Uiso 1 d . . .
C15' C 0.1301(5) 0.5985(3) -0.2956(2) 0.0479(11) Uani 1 d . . .
H15' H 0.120(4) 0.551(3) -0.292(2) 0.035(11) Uiso 1 d . . .
C16' C 0.2387(4) 0.6289(2) -0.3341(2) 0.0397(9) Uani 1 d . . .
H16' H 0.293(4) 0.600(3) -0.355(2) 0.041(12) Uiso 1 d . . .
C21' C 0.5008(3) 0.7222(2) -0.32736(19) 0.0337(8) Uani 1 d . . .
C22' C 0.5490(4) 0.7776(3) -0.3131(2) 0.0409(9) Uani 1 d . . .
H22' H 0.5343 0.8270 -0.3370 0.042(12) Uiso 1 calc R . .
C23' C 0.6193(4) 0.7582(3) -0.2627(2) 0.0486(11) Uani 1 d . . .
H23' H 0.6507 0.7950 -0.2524 0.051(14) Uiso 1 calc R . .
C24' C 0.6427(4) 0.6858(3) -0.2281(2) 0.0519(12) Uani 1 d . . .
H24' H 0.6920 0.6736 -0.1954 0.08(2) Uiso 1 calc R . .
C25' C 0.5943(5) 0.6307(3) -0.2412(2) 0.0502(12) Uani 1 d . . .
H25' H 0.603(5) 0.582(3) -0.220(3) 0.061(16) Uiso 1 d . . .
C26' C 0.5226(4) 0.6485(2) -0.2915(2) 0.0416(10) Uani 1 d . . .
H26' H 0.487(3) 0.608(2) -0.2975(18) 0.017(9) Uiso 1 d . . .
C31' C 0.3131(3) 0.7508(2) -0.55591(19) 0.0309(8) Uani 1 d . . .
C32' C 0.2957(4) 0.7850(3) -0.6209(2) 0.0499(11) Uani 1 d . . .
H32' H 0.340(4) 0.826(3) -0.651(2) 0.039(12) Uiso 1 d . . .
C33' C 0.1963(5) 0.7703(3) -0.6436(2) 0.0554(13) Uani 1 d . . .
H33' H 0.1858 0.7946 -0.6874 0.074(18) Uiso 1 calc R . .
C34' C 0.1132(4) 0.7201(3) -0.6018(2) 0.0422(10) Uani 1 d . . .
H34' H 0.0466 0.7100 -0.6172 0.047(13) Uiso 1 calc R . .
C35' C 0.1291(4) 0.6847(2) -0.5370(2) 0.0453(10) Uani 1 d . . .
H35' H 0.0728 0.6506 -0.5084 0.053(14) Uiso 1 calc R . .
C36' C 0.2286(4) 0.6995(2) -0.5141(2) 0.0389(9) Uani 1 d . . .
H36' H 0.2389 0.6749 -0.4702 0.045(13) Uiso 1 calc R . .
C41' C 0.5653(3) 0.7895(2) -0.59437(19) 0.0327(8) Uani 1 d . . .
C42' C 0.6143(4) 0.8585(2) -0.6282(2) 0.0362(9) Uani 1 d . . .
H42' H 0.584(4) 0.898(2) -0.615(2) 0.030(10) Uiso 1 d . . .
C43' C 0.7105(4) 0.8679(3) -0.6808(2) 0.0489(11) Uani 1 d . . .
H43' H 0.728(5) 0.916(3) -0.701(3) 0.052(14) Uiso 1 d . . .
C44' C 0.7598(5) 0.8081(3) -0.6984(2) 0.0534(12) Uani 1 d . . .
H44' H 0.832(6) 0.817(3) -0.732(3) 0.065(16) Uiso 1 d . . .
C45' C 0.7115(5) 0.7390(3) -0.6660(2) 0.0513(11) Uani 1 d . . .
H45' H 0.732(5) 0.696(3) -0.683(2) 0.048(13) Uiso 1 d . . .
C46' C 0.6131(4) 0.7296(2) -0.6144(2) 0.0404(9) Uani 1 d . . .
H46' H 0.582(5) 0.679(3) -0.593(2) 0.045(13) Uiso 1 d . . .
Cl1 Cl 0.15593(16) 0.95510(9) 0.37056(8) 0.0763(4) Uani 1 d . . .
Cl2 Cl 0.0166(2) 1.09320(11) 0.33356(10) 0.1026(7) Uani 1 d . . .
C40 C 0.1121(8) 1.0286(4) 0.3061(3) 0.0810(19) Uani 1 d . . .
H40A H 0.0695 1.0105 0.2800 0.097 Uiso 1 calc R . .
H40B H 0.1846 1.0527 0.2775 0.097 Uiso 1 calc R . .
Cl3 Cl 0.56864(12) 0.95629(7) 0.15397(6) 0.0558(3) Uani 1 d . . .
Cl4 Cl 0.48919(16) 1.03720(8) 0.24650(7) 0.0705(4) Uani 1 d . . .
C50 C 0.4640(5) 0.9611(3) 0.2241(3) 0.0545(12) Uani 1 d . . .
H50A H 0.486(5) 0.917(3) 0.262(3) 0.067(17) Uiso 1 d . . .
H50B H 0.372(5) 0.964(3) 0.215(3) 0.055(14) Uiso 1 d . . .
F1 F 0.0959(3) 0.50504(16) 0.06730(18) 0.0705(9) Uani 1 d . . .
F2 F 0.2047(3) 0.42283(19) 0.02354(14) 0.0690(8) Uani 1 d . . .
F3 F 0.1370(2) 0.38975(14) 0.13353(12) 0.0491(6) Uani 1 d . . .
F4 F 0.2892(2) 0.46955(15) 0.08683(15) 0.0541(7) Uani 1 d . . .
B1 B 0.1807(4) 0.4472(3) 0.0770(2) 0.0370(10) Uani 1 d . . .
F5 F 0.0763(2) 0.84502(13) 0.21565(13) 0.0457(6) Uani 1 d . . .
F6 F 0.0732(3) 0.95637(16) 0.13365(14) 0.0634(8) Uani 1 d . . .
F7 F -0.0255(2) 0.94377(16) 0.23774(15) 0.0564(7) Uani 1 d . . .
F8 F 0.1815(2) 0.93948(14) 0.21608(14) 0.0484(6) Uani 1 d . . .
B2 B 0.0756(4) 0.9204(3) 0.2004(2) 0.0361(10) Uani 1 d . . .
F9 F 0.8597(3) 0.46656(15) 0.42301(17) 0.0657(8) Uani 1 d . . .
F10 F 0.9274(2) 0.57824(18) 0.40602(15) 0.0589(7) Uani 1 d . . .
F11 F 0.8128(3) 0.56331(17) 0.33661(13) 0.0552(7) Uani 1 d . . .
F12 F 0.7255(2) 0.55669(15) 0.44083(13) 0.0488(6) Uani 1 d . . .
B3 B 0.8320(4) 0.5408(2) 0.4019(2) 0.0332(9) Uani 1 d . . .

loop_
_atom_site_aniso_label
_atom_site_aniso_U_11
_atom_site_aniso_U_22
_atom_site_aniso_U_33
_atom_site_aniso_U_23
_atom_site_aniso_U_13
_atom_site_aniso_U_12
Mn1 0.0226(3) 0.0235(3) 0.0306(3) -0.0084(2) -0.0070(2) -0.0013(2)
Cu1 0.0531(5) 0.0342(5) 0.0556(6) -0.0177(4) -0.0250(4) 0.0121(4)
P1 0.0254(4) 0.0250(4) 0.0266(4) -0.0063(3) -0.0073(3) -0.0012(3)
P2 0.0259(4) 0.0236(4) 0.0284(4) -0.0067(3) -0.0070(3) -0.0015(3)
S1 0.0265(4) 0.0333(5) 0.0357(5) -0.0143(4) -0.0068(3) -0.0034(3)
S2 0.0340(5) 0.0339(5) 0.0401(5) -0.0149(4) -0.0048(4) 0.0003(4)
N1 0.0188(15) 0.0379(17) 0.0371(17) -0.0116(14) -0.0067(12) -0.0014(12)
N2 0.0363(18) 0.0349(17) 0.0413(18) -0.0160(14) -0.0138(14) -0.0006(14)
O1 0.0226(13) 0.0434(16) 0.0485(16) -0.0128(13) -0.0115(11) -0.0030(11)
O2 0.0400(15) 0.0492(17) 0.0320(15) -0.0156(12) -0.0049(11) -0.0055(13)
O3 0.0419(16) 0.0249(15) 0.0524(17) -0.0098(12) -0.0088(13) -0.0009(11)
C10 0.040(2) 0.0243(17) 0.0267(18) -0.0064(14) -0.0081(15) 0.0014(15)
C20 0.0250(18) 0.0270(19) 0.045(2) -0.0110(16) -0.0059(15) -0.0021(14)
C30 0.0270(18) 0.040(2) 0.037(2) -0.0165(17) -0.0093(15) -0.0047(16)
C1 0.0277(18) 0.0268(18) 0.0317(19) -0.0086(15) -0.0096(14) 0.0018(15)
C2 0.0336(19) 0.0225(17) 0.0323(19) -0.0043(14) -0.0087(15) -0.0037(14)
C3 0.054(3) 0.054(3) 0.056(3) -0.032(2) -0.019(2) 0.000(2)
C4 0.035(2) 0.058(3) 0.061(3) -0.025(2) -0.022(2) 0.003(2)
C5 0.035(2) 0.0273(18) 0.0254(17) -0.0080(14) -0.0051(14) -0.0014(14)
C6 0.0188(17) 0.038(2) 0.043(2) -0.0129(17) -0.0078(15) -0.0020(14)
C7 0.034(2) 0.053(3) 0.052(3) -0.023(2) -0.010(2) -0.002(2)
C8 0.029(2) 0.043(2) 0.081(4) -0.019(2) -0.017(2) -0.0003(18)
C9 0.031(2) 0.079(4) 0.041(2) -0.019(2) -0.0054(18) -0.012(2)
C11 0.0348(19) 0.0289(18) 0.0246(17) -0.0038(14) -0.0096(14) -0.0011(15)
C12 0.0280(19) 0.032(2) 0.036(2) -0.0085(16) -0.0083(15) -0.0021(15)
C13 0.033(2) 0.043(2) 0.037(2) -0.0103(18) -0.0032(16) 0.0032(18)
C14 0.029(2) 0.051(3) 0.037(2) -0.0076(18) -0.0035(17) -0.0049(18)
C15 0.038(2) 0.035(2) 0.043(2) -0.0065(18) -0.0036(17) -0.0112(18)
C16 0.035(2) 0.030(2) 0.033(2) -0.0066(16) -0.0042(16) -0.0016(16)
C21 0.0260(17) 0.0310(19) 0.0305(18) -0.0031(15) -0.0075(14) -0.0031(14)
C22 0.0320(19) 0.034(2) 0.0327(19) -0.0064(16) -0.0068(15) -0.0004(15)
C23 0.033(2) 0.049(3) 0.043(2) -0.0018(19) -0.0150(18) 0.0053(19)
C24 0.043(2) 0.065(3) 0.033(2) -0.002(2) -0.0188(19) -0.002(2)
C25 0.048(3) 0.055(3) 0.032(2) -0.013(2) -0.0121(18) -0.005(2)
C26 0.039(2) 0.033(2) 0.033(2) -0.0091(16) -0.0115(16) 0.0006(18)
C31 0.0325(19) 0.0249(18) 0.0324(19) -0.0070(14) -0.0080(15) -0.0023(14)
C32 0.0314(19) 0.0318(19) 0.032(2) -0.0074(15) -0.0099(15) 0.0002(15)
C33 0.030(2) 0.037(2) 0.048(2) -0.0129(18) -0.0104(18) 0.0029(16)
C34 0.037(2) 0.039(2) 0.053(3) -0.0040(19) -0.023(2) 0.0007(18)
C35 0.050(3) 0.066(3) 0.040(3) -0.011(2) -0.020(2) 0.005(2)
C36 0.036(2) 0.066(3) 0.032(2) -0.012(2) -0.0122(17) 0.003(2)
C41 0.0333(19) 0.0318(19) 0.0242(17) -0.0047(14) -0.0089(14) -0.0031(15)
C42 0.0308(19) 0.032(2) 0.0322(19) -0.0078(15) -0.0071(15) -0.0029(15)
C43 0.036(2) 0.044(2) 0.034(2) -0.0117(17) -0.0010(16) -0.0047(17)
C44 0.041(2) 0.044(2) 0.043(2) -0.0046(19) -0.0036(19) -0.0144(19)
C45 0.047(3) 0.033(2) 0.051(3) -0.0090(19) -0.002(2) -0.0108(19)
C46 0.038(2) 0.0272(19) 0.041(2) -0.0093(17) -0.0013(17) -0.0034(16)
Mn1' 0.0225(3) 0.0256(3) 0.0328(3) -0.0099(2) -0.0065(2) 0.0005(2)
Cu1' 0.0716(7) 0.0375(5) 0.0736(7) -0.0265(5) -0.0437(6) 0.0098(4)
P1' 0.0253(4) 0.0277(4) 0.0298(5) -0.0083(4) -0.0057(3) 0.0006(3)
P2' 0.0257(4) 0.0243(4) 0.0294(4) -0.0070(3) -0.0048(3) -0.0011(3)
S1' 0.0260(4) 0.0266(4) 0.0398(5) -0.0099(4) -0.0063(3) 0.0002(3)
S2' 0.0330(5) 0.0282(5) 0.0541(6) -0.0123(4) -0.0058(4) -0.0032(4)
N1' 0.0215(16) 0.0385(18) 0.0477(19) -0.0167(15) -0.0076(13) -0.0029(13)
N2' 0.0337(17) 0.0308(16) 0.0405(18) -0.0114(14) -0.0112(14) 0.0042(13)
O1' 0.0231(14) 0.0517(18) 0.0567(18) -0.0159(14) -0.0102(12) 0.0017(12)
O2' 0.0443(17) 0.0535(18) 0.0530(18) -0.0319(16) -0.0079(14) 0.0056(14)
O3' 0.0434(16) 0.0276(14) 0.0478(17) -0.0050(13) -0.0049(13) -0.0014(12)
C1' 0.0286(19) 0.0238(18) 0.033(2) -0.0053(15) -0.0071(15) -0.0066(15)
C2' 0.034(2) 0.035(2) 0.0312(19) -0.0130(15) -0.0110(15) 0.0008(16)
C3' 0.044(3) 0.030(2) 0.068(3) -0.013(2) -0.016(2) 0.0075(19)
C4' 0.028(2) 0.045(2) 0.063(3) -0.020(2) -0.0155(19) 0.0040(17)
C5' 0.038(2) 0.0264(18) 0.036(2) -0.0124(15) -0.0089(16) -0.0013(15)
C6' 0.0201(18) 0.037(2) 0.062(3) -0.0159(19) -0.0075(17) 0.0011(15)
C7' 0.034(2) 0.038(2) 0.072(3) -0.021(2) -0.013(2) -0.0003(18)
C8' 0.030(2) 0.074(4) 0.091(4) -0.048(3) -0.003(2) -0.003(2)
C9' 0.037(3) 0.055(3) 0.085(4) 0.005(3) -0.019(3) -0.007(2)
C10' 0.038(2) 0.0274(18) 0.0306(19) -0.0090(15) -0.0074(15) 0.0040(15)
C20' 0.031(2) 0.032(2) 0.048(2) -0.0120(18) -0.0102(17) 0.0001(16)
C30' 0.0259(18) 0.032(2) 0.045(2) -0.0145(18) -0.0074(16) 0.0048(15)
C11' 0.0313(19) 0.035(2) 0.0293(19) -0.0081(15) -0.0032(15) -0.0001(15)
C12' 0.036(2) 0.040(2) 0.036(2) -0.0127(17) -0.0050(16) -0.0009(17)
C13' 0.032(2) 0.065(3) 0.044(2) -0.024(2) 0.0037(18) -0.002(2)
C14' 0.039(2) 0.064(3) 0.045(3) -0.017(2) 0.0068(19) -0.014(2)
C15' 0.051(3) 0.048(3) 0.045(2) -0.016(2) 0.000(2) -0.018(2)
C16' 0.042(2) 0.039(2) 0.035(2) -0.0113(17) 0.0009(17) -0.0054(18)
C21' 0.0270(18) 0.042(2) 0.0308(19) -0.0131(16) -0.0032(14) 0.0035(15)
C22' 0.036(2) 0.050(3) 0.040(2) -0.0186(19) -0.0093(17) -0.0003(18)
C23' 0.040(2) 0.070(3) 0.044(2) -0.025(2) -0.0153(19) -0.004(2)
C24' 0.042(2) 0.077(3) 0.036(2) -0.018(2) -0.0120(19) 0.007(2)
C25' 0.049(3) 0.057(3) 0.037(2) -0.007(2) -0.0129(19) 0.014(2)
C26' 0.045(2) 0.038(2) 0.038(2) -0.0099(18) -0.0070(18) 0.0056(18)
C31' 0.0322(19) 0.0290(18) 0.0328(19) -0.0115(15) -0.0082(15) 0.0022(15)
C32' 0.044(3) 0.061(3) 0.037(2) -0.002(2) -0.0096(19) -0.015(2)
C33' 0.047(3) 0.081(4) 0.036(2) -0.011(2) -0.016(2) -0.009(2)
C34' 0.031(2) 0.053(3) 0.050(2) -0.024(2) -0.0135(18) 0.0019(18)
C35' 0.036(2) 0.040(2) 0.056(3) -0.006(2) -0.0145(19) -0.0090(18)
C36' 0.036(2) 0.040(2) 0.038(2) -0.0041(17) -0.0157(17) -0.0065(17)
C41' 0.0315(19) 0.0321(19) 0.0332(19) -0.0078(15) -0.0095(15) 0.0003(15)
C42' 0.035(2) 0.031(2) 0.040(2) -0.0109(17) -0.0022(16) -0.0026(16)
C43' 0.047(3) 0.049(3) 0.043(2) -0.009(2) 0.005(2) -0.014(2)
C44' 0.048(3) 0.065(3) 0.044(3) -0.022(2) 0.006(2) 0.002(2)
C45' 0.055(3) 0.049(3) 0.046(3) -0.018(2) 0.002(2) 0.007(2)
C46' 0.045(2) 0.037(2) 0.037(2) -0.0128(18) -0.0030(17) 0.0032(18)
Cl1 0.0897(11) 0.0682(9) 0.0709(9) -0.0187(7) -0.0265(8) 0.0057(8)
Cl2 0.1318(16) 0.1071(13) 0.1037(13) -0.0735(11) -0.0694(12) 0.0713(12)
C40 0.114(5) 0.069(4) 0.068(4) -0.036(3) -0.024(4) 0.030(4)
Cl3 0.0574(7) 0.0501(6) 0.0587(7) -0.0169(5) -0.0050(5) -0.0111(5)
Cl4 0.0983(11) 0.0642(8) 0.0532(7) -0.0227(6) -0.0058(7) -0.0241(7)
C50 0.057(3) 0.054(3) 0.052(3) -0.014(2) -0.007(2) -0.015(2)
F1 0.0555(17) 0.0521(17) 0.097(2) -0.0129(16) -0.0272(16) 0.0139(14)
F2 0.082(2) 0.089(2) 0.0426(15) -0.0298(15) -0.0029(14) -0.0167(18)
F3 0.0536(15) 0.0478(14) 0.0419(13) -0.0088(11) -0.0053(11) -0.0111(12)
F4 0.0349(13) 0.0545(16) 0.0805(19) -0.0334(14) -0.0047(12) -0.0061(11)
B1 0.040(2) 0.036(2) 0.039(2) -0.0144(19) -0.0106(19) -0.0011(19)
F5 0.0499(14) 0.0353(12) 0.0559(15) -0.0137(11) -0.0207(12) -0.0031(10)
F6 0.090(2) 0.0540(17) 0.0450(15) -0.0096(13) -0.0215(15) -0.0054(15)
F7 0.0392(14) 0.0596(17) 0.0694(18) -0.0233(14) -0.0058(12) 0.0040(12)
F8 0.0394(13) 0.0433(14) 0.0683(17) -0.0222(12) -0.0144(12) -0.0048(10)
B2 0.038(2) 0.034(2) 0.039(2) -0.0120(19) -0.0105(19) -0.0015(18)
F9 0.070(2) 0.0404(15) 0.080(2) -0.0105(14) -0.0220(16) 0.0097(13)
F10 0.0372(14) 0.084(2) 0.0642(17) -0.0328(15) -0.0041(12) -0.0187(13)
F11 0.0517(15) 0.0751(19) 0.0406(14) -0.0213(13) -0.0185(12) 0.0171(13)
F12 0.0391(13) 0.0631(16) 0.0488(14) -0.0269(12) -0.0002(11) -0.0059(12)
B3 0.028(2) 0.033(2) 0.037(2) -0.0098(18) -0.0047(17) -0.0017(17)

loop_
_atom_type_symbol
_atom_type_description
_atom_type_scat_dispersion_real
_atom_type_scat_dispersion_imag
_atom_type_scat_source
C C 0.0181 0.0091 'International Tables Vol C Tables 4.2.6.8 and 6.1.1.4'
H H 0.0000 0.0000 'International Tables Vol C Tables 4.2.6.8 and 6.1.1.4'
B B 0.0090 0.0039 'International Tables Vol C Tables 4.2.6.8 and 6.1.1.4'
Cl Cl 0.3639 0.7018 'International Tables Vol C Tables 4.2.6.8 and 6.1.1.4'
Cu Cu -1.9646 0.5888 'International Tables Vol C Tables 4.2.6.8 and 6.1.1.4'
F F 0.0727 0.0534 'International Tables Vol C Tables 4.2.6.8 and 6.1.1.4'
Mn Mn -0.5299 2.8052 'International Tables Vol C Tables 4.2.6.8 and 6.1.1.4'
N N 0.0311 0.0180 'International Tables Vol C Tables 4.2.6.8 and 6.1.1.4'
O O 0.0492 0.0322 'International Tables Vol C Tables 4.2.6.8 and 6.1.1.4'
P P 0.2955 0.4335 'International Tables Vol C Tables 4.2.6.8 and 6.1.1.4'
S S 0.3331 0.5567 'International Tables Vol C Tables 4.2.6.8 and 6.1.1.4'

loop_
_geom_angle_atom_site_label_1
_geom_angle_atom_site_label_2
_geom_angle_atom_site_label_3
_geom_angle
_geom_angle_site_symmetry_1
_geom_angle_site_symmetry_3
_geom_angle_publ_flag
C10 Mn1 C30 92.24(16) . . ?
C10 Mn1 C20 86.11(16) . . ?
C30 Mn1 C20 95.15(17) . . ?
C10 Mn1 C5 178.74(16) . . ?
C30 Mn1 C5 88.41(16) . . ?
C20 Mn1 C5 94.91(16) . . ?
C10 Mn1 P2 90.77(12) . . ?
C30 Mn1 P2 172.60(12) . . ?
C20 Mn1 P2 91.80(12) . . ?
C5 Mn1 P2 88.45(11) . . ?
C10 Mn1 P1 90.08(12) . . ?
C30 Mn1 P1 99.81(13) . . ?
C20 Mn1 P1 164.69(12) . . ?
C5 Mn1 P1 88.75(11) . . ?
P2 Mn1 P1 73.42(4) . . ?
S2 Cu1 S2 180.0 2_665 . ?
C21 P1 C11 103.51(16) . . ?
C21 P1 C1 107.68(16) . . ?
C11 P1 C1 108.66(17) . . ?
C21 P1 Mn1 125.22(13) . . ?
C11 P1 Mn1 116.05(13) . . ?
C1 P1 Mn1 94.32(12) . . ?
C31 P2 C41 103.50(17) . . ?
C31 P2 C1 107.36(18) . . ?
C41 P2 C1 110.69(17) . . ?
C31 P2 Mn1 117.79(12) . . ?
C41 P2 Mn1 120.87(13) . . ?
C1 P2 Mn1 95.84(12) . . ?
C2 S1 C1 104.37(18) . . ?
C2 S2 Cu1 107.40(12) . . ?
C5 N1 C6 177.7(4) . . ?
C2 N2 C4 123.5(4) . . ?
C2 N2 C3 121.7(4) . . ?
C4 N2 C3 114.8(3) . . ?
O1 C10 Mn1 178.3(3) . . ?
O2 C20 Mn1 172.0(3) . . ?
O3 C30 Mn1 178.0(4) . . ?
S1 C1 P2 112.1(2) . . ?
S1 C1 P1 114.92(19) . . ?
P2 C1 P1 94.35(18) . . ?
S1 C1 H1 100(3) . . ?
P2 C1 H1 118(3) . . ?
P1 C1 H1 118(3) . . ?
N2 C2 S2 122.6(3) . . ?
N2 C2 S1 114.1(3) . . ?
S2 C2 S1 123.3(2) . . ?
N2 C3 H3A 109.5 . . ?
N2 C3 H3B 109.5 . . ?
H3A C3 H3B 109.5 . . ?
N2 C3 H3C 109.5 . . ?
H3A C3 H3C 109.5 . . ?
H3B C3 H3C 109.5 . . ?
N2 C4 H4A 109.5 . . ?
N2 C4 H4B 109.5 . . ?
H4A C4 H4B 109.5 . . ?
N2 C4 H4C 109.5 . . ?
H4A C4 H4C 109.5 . . ?
H4B C4 H4C 109.5 . . ?
N1 C5 Mn1 177.7(3) . . ?
N1 C6 C9 106.9(3) . . ?
N1 C6 C7 107.3(3) . . ?
C9 C6 C7 111.4(4) . . ?
N1 C6 C8 107.0(3) . . ?
C9 C6 C8 113.2(4) . . ?
C7 C6 C8 110.8(4) . . ?
C6 C7 H7A 110(3) . . ?
C6 C7 H7B 109(4) . . ?
H7A C7 H7B 112(5) . . ?
C6 C7 H7C 108(3) . . ?
H7A C7 H7C 111(4) . . ?
H7B C7 H7C 108(5) . . ?
C6 C8 H8A 109.5 . . ?
C6 C8 H8B 109.5 . . ?
H8A C8 H8B 109.5 . . ?
C6 C8 H8C 109.5 . . ?
H8A C8 H8C 109.5 . . ?
H8B C8 H8C 109.5 . . ?
C6 C9 H9A 109.5 . . ?
C6 C9 H9B 109.5 . . ?
H9A C9 H9B 109.5 . . ?
C6 C9 H9C 109.5 . . ?
H9A C9 H9C 109.5 . . ?
H9B C9 H9C 109.5 . . ?
C16 C11 C12 119.4(4) . . ?
C16 C11 P1 116.2(3) . . ?
C12 C11 P1 124.4(3) . . ?
C11 C12 C13 119.6(4) . . ?
C11 C12 H12 123(2) . . ?
C13 C12 H12 118(2) . . ?
C14 C13 C12 119.8(4) . . ?
C14 C13 H13 125(3) . . ?
C12 C13 H13 115(3) . . ?
C13 C14 C15 121.4(4) . . ?
C13 C14 H14 122(4) . . ?
C15 C14 H14 116(4) . . ?
C14 C15 C16 118.6(4) . . ?
C14 C15 H15 120(3) . . ?
C16 C15 H15 121(3) . . ?
C15 C16 C11 121.2(4) . . ?
C15 C16 H16 115(2) . . ?
C11 C16 H16 124(2) . . ?
C26 C21 C22 119.8(4) . . ?
C26 C21 P1 120.1(3) . . ?
C22 C21 P1 120.1(3) . . ?
C23 C22 C21 119.9(4) . . ?
C23 C22 H22 120.0 . . ?
C21 C22 H22 120.0 . . ?
C22 C23 C24 120.0(4) . . ?
C22 C23 H23 111(3) . . ?
C24 C23 H23 128(3) . . ?
C25 C24 C23 120.3(4) . . ?
C25 C24 H24 122(4) . . ?
C23 C24 H24 118(4) . . ?
C24 C25 C26 120.1(5) . . ?
C24 C25 H25 120(3) . . ?
C26 C25 H25 120(3) . . ?
C21 C26 C25 119.8(4) . . ?
C21 C26 H26 120(3) . . ?
C25 C26 H26 120(3) . . ?
C32 C31 C36 118.9(4) . . ?
C32 C31 P2 123.7(3) . . ?
C36 C31 P2 117.1(3) . . ?
C33 C32 C31 120.6(4) . . ?
C33 C32 H32 119.7 . . ?
C31 C32 H32 119.7 . . ?
C34 C33 C32 120.1(4) . . ?
C34 C33 H33 124(3) . . ?
C32 C33 H33 116(3) . . ?
C35 C34 C33 119.5(4) . . ?
C35 C34 H34 119(3) . . ?
C33 C34 H34 121(3) . . ?
C34 C35 C36 120.7(4) . . ?
C34 C35 H35 124(5) . . ?
C36 C35 H35 115(5) . . ?
C35 C36 C31 120.2(4) . . ?
C35 C36 H36 123(3) . . ?
C31 C36 H36 117(3) . . ?
C46 C41 C42 120.3(3) . . ?
C46 C41 P2 119.3(3) . . ?
C42 C41 P2 120.3(3) . . ?
C43 C42 C41 119.0(4) . . ?
C43 C42 H42 118(2) . . ?
C41 C42 H42 123(2) . . ?
C44 C43 C42 120.6(4) . . ?
C44 C43 H43 119.7 . . ?
C42 C43 H43 119.7 . . ?
C45 C44 C43 120.2(4) . . ?
C45 C44 H44 115(3) . . ?
C43 C44 H44 125(3) . . ?
C44 C45 C46 120.6(4) . . ?
C44 C45 H45 119(3) . . ?
C46 C45 H45 121(3) . . ?
C41 C46 C45 119.3(4) . . ?
C41 C46 H46 122(3) . . ?
C45 C46 H46 119(3) . . ?
C10' Mn1' C20' 90.37(17) . . ?
C10' Mn1' C30' 90.42(16) . . ?
C20' Mn1' C30' 92.71(18) . . ?
C10' Mn1' C5' 175.31(17) . . ?
C20' Mn1' C5' 94.31(17) . . ?
C30' Mn1' C5' 89.67(16) . . ?
C10' Mn1' P1' 92.66(12) . . ?
C20' Mn1' P1' 95.32(13) . . ?
C30' Mn1' P1' 171.38(13) . . ?
C5' Mn1' P1' 86.61(11) . . ?
C10' Mn1' P2' 89.32(12) . . ?
C20' Mn1' P2' 168.56(13) . . ?
C30' Mn1' P2' 98.73(13) . . ?
C5' Mn1' P2' 86.03(11) . . ?
P1' Mn1' P2' 73.28(4) . . ?
S2' Cu1' S2' 180.0 2_664 . ?
C21' P1' C11' 102.82(17) . . ?
C21' P1' C1' 109.05(17) . . ?
C11' P1' C1' 107.28(18) . . ?
C21' P1' Mn1' 122.24(14) . . ?
C11' P1' Mn1' 118.99(13) . . ?
C1' P1' Mn1' 95.24(12) . . ?
C41' P2' C31' 104.59(18) . . ?
C41' P2' C1' 110.58(17) . . ?
C31' P2' C1' 105.28(17) . . ?
C41' P2' Mn1' 121.19(13) . . ?
C31' P2' Mn1' 119.12(13) . . ?
C1' P2' Mn1' 94.46(13) . . ?
C2' S1' C1' 103.98(18) . . ?
C2' S2' Cu1' 100.89(14) . . ?
C5' N1' C6' 178.1(4) . . ?
C2' N2' C3' 121.6(4) . . ?
C2' N2' C4' 121.4(3) . . ?
C3' N2' C4' 116.5(3) . . ?
S1' C1' P1' 115.3(2) . . ?
S1' C1' P2' 114.6(2) . . ?
P1' C1' P2' 94.47(18) . . ?
S1' C1' H1' 108(3) . . ?
P1' C1' H1' 115(3) . . ?
P2' C1' H1' 108(3) . . ?
N2' C2' S2' 122.9(3) . . ?
N2' C2' S1' 114.1(3) . . ?
S2' C2' S1' 122.9(2) . . ?
N2' C3' H3'A 109(3) . . ?
N2' C3' H3'B 111(4) . . ?
H3'A C3' H3'B 115(5) . . ?
N2' C3' H3'C 110(4) . . ?
H3'A C3' H3'C 104(5) . . ?
H3'B C3' H3'C 108(5) . . ?
N2' C4' H4'A 109.5 . . ?
N2' C4' H4'B 109.5 . . ?
H4'A C4' H4'B 109.5 . . ?
N2' C4' H4'C 109.5 . . ?
H4'A C4' H4'C 109.5 . . ?
H4'B C4' H4'C 109.5 . . ?
N1' C5' Mn1' 177.4(4) . . ?
N1' C6' C7' 107.4(3) . . ?
N1' C6' C8' 107.8(4) . . ?
C7' C6' C8' 111.0(4) . . ?
N1' C6' C9' 106.7(3) . . ?
C7' C6' C9' 112.4(4) . . ?
C8' C6' C9' 111.1(4) . . ?
C6' C7' H7'A 109.5 . . ?
C6' C7' H7'B 109.5 . . ?
H7'A C7' H7'B 109.5 . . ?
C6' C7' H7'C 109.5 . . ?
H7'A C7' H7'C 109.5 . . ?
H7'B C7' H7'C 109.5 . . ?
C6' C8' H8'A 109.5 . . ?
C6' C8' H8'B 109.5 . . ?
H8'A C8' H8'B 109.5 . . ?
C6' C8' H8'C 109.5 . . ?
H8'A C8' H8'C 109.5 . . ?
H8'B C8' H8'C 109.5 . . ?
C6' C9' H9'A 109.5 . . ?
C6' C9' H9'B 109.5 . . ?
H9'A C9' H9'B 109.5 . . ?
C6' C9' H9'C 109.5 . . ?
H9'A C9' H9'C 109.5 . . ?
H9'B C9' H9'C 109.5 . . ?
O1' C10' Mn1' 179.0(3) . . ?
O2' C20' Mn1' 176.2(4) . . ?
O3' C30' Mn1' 176.5(4) . . ?
C16' C11' C12' 119.8(4) . . ?
C16' C11' P1' 123.2(3) . . ?
C12' C11' P1' 116.8(3) . . ?
C11' C12' C13' 119.3(4) . . ?
C11' C12' H12' 124(2) . . ?
C13' C12' H12' 117(2) . . ?
C14' C13' C12' 120.5(4) . . ?
C14' C13' H13' 120(3) . . ?
C12' C13' H13' 119(3) . . ?
C15' C14' C13' 120.0(4) . . ?
C15' C14' H14' 119(3) . . ?
C13' C14' H14' 120(3) . . ?
C14' C15' C16' 120.3(5) . . ?
C14' C15' H15' 125(3) . . ?
C16' C15' H15' 115(3) . . ?
C11' C16' C15' 120.0(4) . . ?
C11' C16' H16' 122(3) . . ?
C15' C16' H16' 118(3) . . ?
C26' C21' C22' 120.3(4) . . ?
C26' C21' P1' 119.1(3) . . ?
C22' C21' P1' 120.5(3) . . ?
C23' C22' C21' 119.2(4) . . ?
C23' C22' H22' 120.4 . . ?
C21' C22' H22' 120.4 . . ?
C24' C23' C22' 120.6(5) . . ?
C24' C23' H23' 119.7 . . ?
C22' C23' H23' 119.7 . . ?
C23' C24' C25' 120.6(4) . . ?
C23' C24' H24' 119.7 . . ?
C25' C24' H24' 119.7 . . ?
C24' C25' C26' 120.1(5) . . ?
C24' C25' H25' 127(4) . . ?
C26' C25' H25' 113(4) . . ?
C21' C26' C25' 119.1(5) . . ?
C21' C26' H26' 124(2) . . ?
C25' C26' H26' 117(2) . . ?
C32' C31' C36' 117.7(4) . . ?
C32' C31' P2' 119.5(3) . . ?
C36' C31' P2' 122.7(3) . . ?
C31' C32' C33' 121.4(4) . . ?
C31' C32' H32' 124(3) . . ?
C33' C32' H32' 114(3) . . ?
C34' C33' C32' 120.3(4) . . ?
C34' C33' H33' 119.8 . . ?
C32' C33' H33' 119.8 . . ?
C33' C34' C35' 119.5(4) . . ?
C33' C34' H34' 120.3 . . ?
C35' C34' H34' 120.3 . . ?
C34' C35' C36' 120.3(4) . . ?
C34' C35' H35' 119.9 . . ?
C36' C35' H35' 119.9 . . ?
C35' C36' C31' 120.8(4) . . ?
C35' C36' H36' 119.6 . . ?
C31' C36' H36' 119.6 . . ?
C42' C41' C46' 119.3(4) . . ?
C42' C41' P2' 120.2(3) . . ?
C46' C41' P2' 120.4(3) . . ?
C43' C42' C41' 120.5(4) . . ?
C43' C42' H42' 120(3) . . ?
C41' C42' H42' 120(3) . . ?
C44' C43' C42' 119.7(4) . . ?
C44' C43' H43' 129(3) . . ?
C42' C43' H43' 112(3) . . ?
C43' C44' C45' 120.8(4) . . ?
C43' C44' H44' 116(3) . . ?
C45' C44' H44' 123(3) . . ?
C44' C45' C46' 119.8(5) . . ?
C44' C45' H45' 124(3) . . ?
C46' C45' H45' 115(3) . . ?
C45' C46' C41' 119.8(4) . . ?
C45' C46' H46' 117(3) . . ?
C41' C46' H46' 123(3) . . ?
Cl1 C40 Cl2 112.4(4) . . ?
Cl1 C40 H40A 109.1 . . ?
Cl2 C40 H40A 109.1 . . ?
Cl1 C40 H40B 109.1 . . ?
Cl2 C40 H40B 109.1 . . ?
H40A C40 H40B 107.8 . . ?
Cl3 C50 Cl4 111.8(3) . . ?
Cl3 C50 H50A 105(3) . . ?
Cl4 C50 H50A 104(3) . . ?
Cl3 C50 H50B 110(3) . . ?
Cl4 C50 H50B 111(3) . . ?
H50A C50 H50B 115(4) . . ?
F1 B1 F2 111.2(4) . . ?
F1 B1 F3 109.4(4) . . ?
F2 B1 F3 109.4(4) . . ?
F1 B1 F4 109.4(4) . . ?
F2 B1 F4 109.3(4) . . ?
F3 B1 F4 108.0(4) . . ?
F5 B2 F6 110.9(4) . . ?
F5 B2 F7 110.2(4) . . ?
F6 B2 F7 109.7(4) . . ?
F5 B2 F8 109.4(3) . . ?
F6 B2 F8 108.6(4) . . ?
F7 B2 F8 108.0(4) . . ?
F9 B3 F10 109.6(4) . . ?
F9 B3 F11 109.1(4) . . ?
F10 B3 F11 109.5(3) . . ?
F9 B3 F12 110.3(3) . . ?
F10 B3 F12 109.5(4) . . ?
F11 B3 F12 108.7(3) . . ?

loop_
_geom_bond_atom_site_label_1
_geom_bond_atom_site_label_2
_geom_bond_distance
_geom_bond_site_symmetry_2
_geom_bond_publ_flag
Mn1 C10 1.826(4) . ?
Mn1 C30 1.834(4) . ?
Mn1 C20 1.840(4) . ?
Mn1 C5 1.957(4) . ?
Mn1 P2 2.2887(10) . ?
Mn1 P1 2.3135(11) . ?
Cu1 S2 2.1639(10) 2_665 ?
Cu1 S2 2.1640(10) . ?
P1 C21 1.819(4) . ?
P1 C11 1.825(4) . ?
P1 C1 1.888(4) . ?
P2 C31 1.813(4) . ?
P2 C41 1.817(4) . ?
P2 C1 1.863(4) . ?
S1 C2 1.771(4) . ?
S1 C1 1.791(4) . ?
S2 C2 1.714(4) . ?
N1 C5 1.154(5) . ?
N1 C6 1.470(4) . ?
N2 C2 1.304(5) . ?
N2 C4 1.463(6) . ?
N2 C3 1.478(6) . ?
O1 C10 1.139(5) . ?
O2 C20 1.141(5) . ?
O3 C30 1.148(5) . ?
C1 H1 0.86(4) . ?
C3 H3A 0.9600 . ?
C3 H3B 0.9600 . ?
C3 H3C 0.9600 . ?
C4 H4A 0.9600 . ?
C4 H4B 0.9600 . ?
C4 H4C 0.9600 . ?
C6 C9 1.509(6) . ?
C6 C7 1.515(6) . ?
C6 C8 1.521(6) . ?
C7 H7A 0.94(5) . ?
C7 H7B 0.89(6) . ?
C7 H7C 1.01(5) . ?
C8 H8A 0.9600 . ?
C8 H8B 0.9600 . ?
C8 H8C 0.9600 . ?
C9 H9A 0.9600 . ?
C9 H9B 0.9600 . ?
C9 H9C 0.9600 . ?
C11 C16 1.392(5) . ?
C11 C12 1.396(6) . ?
C12 C13 1.403(6) . ?
C12 H12 0.90(4) . ?
C13 C14 1.376(7) . ?
C13 H13 0.98(5) . ?
C14 C15 1.389(7) . ?
C14 H14 0.89(7) . ?
C15 C16 1.389(6) . ?
C15 H15 0.94(5) . ?
C16 H16 0.98(4) . ?
C21 C26 1.388(6) . ?
C21 C22 1.393(6) . ?
C22 C23 1.388(6) . ?
C22 H22 0.9300 . ?
C23 C24 1.388(7) . ?
C23 H23 0.97(6) . ?
C24 C25 1.372(7) . ?
C24 H24 0.91(6) . ?
C25 C26 1.396(6) . ?
C25 H25 0.93(5) . ?
C26 H26 0.88(4) . ?
C31 C32 1.393(6) . ?
C31 C36 1.396(6) . ?
C32 C33 1.389(5) . ?
C32 H32 0.9300 . ?
C33 C34 1.386(7) . ?
C33 H33 0.98(5) . ?
C34 C35 1.384(7) . ?
C34 H34 1.02(6) . ?
C35 C36 1.386(6) . ?
C35 H35 0.98(8) . ?
C36 H36 0.97(5) . ?
C41 C46 1.386(6) . ?
C41 C42 1.397(6) . ?
C42 C43 1.392(5) . ?
C42 H42 0.97(4) . ?
C43 C44 1.374(6) . ?
C43 H43 0.9300 . ?
C44 C45 1.370(7) . ?
C44 H44 1.00(5) . ?
C45 C46 1.393(6) . ?
C45 H45 0.99(5) . ?
C46 H46 0.91(5) . ?
Mn1' C10' 1.823(4) . ?
Mn1' C20' 1.835(4) . ?
Mn1' C30' 1.838(4) . ?
Mn1' C5' 1.960(4) . ?
Mn1' P1' 2.3007(10) . ?
Mn1' P2' 2.3234(11) . ?
Cu1' S2' 2.1731(11) 2_664 ?
Cu1' S2' 2.1732(11) . ?
P1' C21' 1.818(4) . ?
P1' C11' 1.825(4) . ?
P1' C1' 1.879(4) . ?
P2' C41' 1.808(4) . ?
P2' C31' 1.818(4) . ?
P2' C1' 1.880(4) . ?
S1' C2' 1.769(4) . ?
S1' C1' 1.797(4) . ?
S2' C2' 1.716(4) . ?
N1' C5' 1.144(5) . ?
N1' C6' 1.477(5) . ?
N2' C2' 1.314(5) . ?
N2' C3' 1.465(6) . ?
N2' C4' 1.473(5) . ?
O1' C10' 1.140(5) . ?
O2' C20' 1.151(5) . ?
O3' C30' 1.135(5) . ?
C1' H1' 0.75(4) . ?
C3' H3'A 0.97(6) . ?
C3' H3'B 0.89(6) . ?
C3' H3'C 0.93(7) . ?
C4' H4'A 0.9600 . ?
C4' H4'B 0.9600 . ?
C4' H4'C 0.9600 . ?
C6' C7' 1.511(6) . ?
C6' C8' 1.516(7) . ?
C6' C9' 1.519(7) . ?
C7' H7'A 0.9600 . ?
C7' H7'B 0.9600 . ?
C7' H7'C 0.9600 . ?
C8' H8'A 0.9600 . ?
C8' H8'B 0.9600 . ?
C8' H8'C 0.9600 . ?
C9' H9'A 0.9600 . ?
C9' H9'B 0.9600 . ?
C9' H9'C 0.9600 . ?
C11' C16' 1.388(6) . ?
C11' C12' 1.392(6) . ?
C12' C13' 1.397(6) . ?
C12' H12' 1.03(4) . ?
C13' C14' 1.380(7) . ?
C13' H13' 0.98(6) . ?
C14' C15' 1.375(7) . ?
C14' H14' 0.99(5) . ?
C15' C16' 1.389(6) . ?
C15' H15' 0.92(5) . ?
C16' H16' 0.95(5) . ?
C21' C26' 1.388(6) . ?
C21' C22' 1.393(6) . ?
C22' C23' 1.389(6) . ?
C22' H22' 0.9300 . ?
C23' C24' 1.365(7) . ?
C23' H23' 0.9300 . ?
C24' C25' 1.374(8) . ?
C24' H24' 0.9300 . ?
C25' C26' 1.400(6) . ?
C25' H25' 0.90(6) . ?
C26' H26' 0.98(4) . ?
C31' C32' 1.380(6) . ?
C31' C36' 1.391(6) . ?
C32' C33' 1.381(6) . ?
C32' H32' 0.95(5) . ?
C33' C34' 1.369(7) . ?
C33' H33' 0.9300 . ?
C34' C35' 1.375(6) . ?
C34' H34' 0.9300 . ?
C35' C36' 1.387(6) . ?
C35' H35' 0.9300 . ?
C36' H36' 0.9300 . ?
C41' C42' 1.390(6) . ?
C41' C46' 1.399(6) . ?
C42' C43' 1.388(6) . ?
C42' H42' 0.92(5) . ?
C43' C44' 1.374(8) . ?
C43' H43' 0.90(5) . ?
C44' C45' 1.383(8) . ?
C44' H44' 0.96(6) . ?
C45' C46' 1.390(6) . ?
C45' H45' 1.01(5) . ?
C46' H46' 0.98(5) . ?
Cl1 C40 1.720(6) . ?
Cl2 C40 1.750(6) . ?
C40 H40A 0.9700 . ?
C40 H40B 0.9700 . ?
Cl3 C50 1.763(6) . ?
Cl4 C50 1.765(6) . ?
C50 H50A 1.01(6) . ?
C50 H50B 1.07(6) . ?
F1 B1 1.372(6) . ?
F2 B1 1.375(6) . ?
F3 B1 1.384(5) . ?
F4 B1 1.397(5) . ?
F5 B2 1.377(5) . ?
F6 B2 1.380(5) . ?
F7 B2 1.393(6) . ?
F8 B2 1.401(5) . ?
F9 B3 1.369(5) . ?
F10 B3 1.375(5) . ?
F11 B3 1.386(5) . ?
F12 B3 1.396(5) . ?

loop_
_geom_hbond_atom_site_label_D
_geom_hbond_atom_site_label_H
_geom_hbond_atom_site_label_A
_geom_hbond_distance_DH
_geom_hbond_distance_HA
_geom_hbond_distance_DA
_geom_hbond_angle_DHA
_geom_hbond_site_symmetry_A
C1 H1 S2 0.87(4) 3.197(5) 2.55(5) 132.(4) 1_555
C3 H3C S2 0.960(5) 3.020(6) 2.661(1) 102.7(3) 1_555
C3 H3C F2 0.960(5) 3.418(5) 2.972(3) 109.8(3) 1_555
C4 H4A S1 0.960(6) 2.865(6) 2.603(1) 95.8(3) 1_555
C4 H4B F1 0.960(4) 3.143(5) 2.368(3) 137.5(3) 1_555
C8 H8C F6 0.960(6) 3.393(7) 2.524(4) 150.5(3) 1_555
C9 H9C F5 0.960(6) 3.278(7) 2.446(3) 144.8(3) 1_555
C22 H22 N1 0.930(5) 3.436(5) 2.909(3) 117.2(2) 1_555
C26 H26 S2 0.88(4) 3.720(4) 2.93(4) 151.(4) 1_555
C34 H34 F11 1.02(6) 3.387(6) 2.84(6) 114.(4) 1_555
C35 H35 F11 0.98(9) 3.187(6) 2.49(9) 128.(6) 1_555
C42 H42 O2 0.97(4) 3.610(6) 2.86(4) 134.(3) 1_555
C42 H42 F5 0.97(4) 3.447(5) 2.56(4) 152.(3) 1_555
C46 H46 F4 0.91(5) 3.088(6) 2.44(5) 129.(4) 1_555
C1' H1' S2' 0.75(5) 3.151(4) 2.63(4) 129.(4) 1_555
C3' H3'C S2' 0.93(6) 3.024(5) 2.74(6) 99.(5) 1_555
C4' H4'A S1' 0.960(6) 2.829(4) 2.670(1) 89.4(3) 1_555
C4' H4'B S1' 0.960(5) 2.829(4) 2.746(1) 85.0(3) 1_555
C16' H16' S2' 0.95(5) 3.767(5) 2.83(5) 168.(4.) 1_555
C22' H22' O2' 0.930(4) 3.773(5) 2.990(3) 142.9(3) 1_555
C42' H42' O3' 0.92(5) 3.711(5) 2.84(5) 159.(4) 1_555
C40 H40A F7 0.970(9) 3.207(9) 2.254(4) 167.1(4) 1_555
C40 H40A F8 0.970(9) 2.987(8) 2.390(3) 119.3(4) 1_555
C40 H40B F8 0.970(7) 2.987(8) 2.940(3) 83.3(4) 1_555
C50 H50B O2 1.07(6) 3.184(8) 2.82(6) 100.(3) 1_555
C50 H50B F8 1.07(6) 3.253(7) 2.21(6) 165.(5) 1_555
C4 H4C F3 0.960(6) 3.342(7) 2.450(3) 154.5(3) 2_565
C14' H14' F3 0.99(5) 3.125(5) 2.41(5) 129.(4) 2_565
C8 H8A O1 0.960(5) 3.446(5) 2.629(3) 143.2(3) 1_455
C44 H44 F11 1.00(5) 3.309(5) 2.63(5) 125.(4) 1_455
C7 H7C O1 1.01(5) 3.582(5) 2.76(5) 139.(4) 1_455
C9 H9B O1 0.960(5) 3.357(5) 2.506(3) 147.7(3) 1_455
C32 H32 F2 0.930(4) 3.319(5) 2.776(4) 118.3(2) 2_665
C15' H15' F11 0.92(5) 3.510(7) 2.68(6) 150.(4) 2_665
C33 H33 F2 0.98(5) 3.288(6) 2.61(6) 126.(3) 2_665
C13 H13 F3 0.98(5) 3.218(6) 2.28(5) 160.(4) 2_665
C24' H24' F3 0.930(5) 3.383(6) 2.505(3) 157.6(3) 2_665
C35' H35' F9 0.930(4) 3.117(5) 2.529(3) 121.4(3) 2_665
C46' H46' F12 0.98(5) 3.333(5) 2.68(5) 124.(4) 1_554
C33' H33' O2 0.930(5) 3.222(5) 2.595(3) 125.2(3) 1_554
C33' H33' F5 0.930(5) 3.365(6) 2.485(3) 157.9(3) 1_554
C4' H4'B F10 0.960(5) 3.366(6) 2.627(4) 134.1(3) 1_554
C3' H3'A F12 0.97(7) 3.333(6) 2.78(5) 117.(4) 1_554
C45' H45' F11 1.01(6) 3.454(6) 2.54(5) 149.(4) 1_554
C7' H7'C O1' 0.960(4) 3.353(5) 2.541(3) 142.5(3) 1_655
C9' H9'C O1' 0.960(5) 3.363(6) 2.523(3) 146.2(3) 1_655
C44' H44' F5 0.96(6) 3.676(6) 2.77(6) 156.(5) 1_654

loop_
_geom_torsion_atom_site_label_1
_geom_torsion_atom_site_label_2
_geom_torsion_atom_site_label_3
_geom_torsion_atom_site_label_4
_geom_torsion
_geom_torsion_site_symmetry_1
_geom_torsion_site_symmetry_2
_geom_torsion_site_symmetry_3
_geom_torsion_site_symmetry_4
_geom_torsion_publ_flag
C10 Mn1 P1 C21 -144.03(18) . . . . ?
C30 Mn1 P1 C21 -51.74(19) . . . . ?
C20 Mn1 P1 C21 140.6(5) . . . . ?
C5 Mn1 P1 C21 36.43(18) . . . . ?
P2 Mn1 P1 C21 125.19(15) . . . . ?
C10 Mn1 P1 C11 -12.47(17) . . . . ?
C30 Mn1 P1 C11 79.82(17) . . . . ?
C20 Mn1 P1 C11 -87.9(5) . . . . ?
C5 Mn1 P1 C11 167.99(17) . . . . ?
P2 Mn1 P1 C11 -103.25(13) . . . . ?
C10 Mn1 P1 C1 100.74(16) . . . . ?
C30 Mn1 P1 C1 -166.97(16) . . . . ?
C20 Mn1 P1 C1 25.4(5) . . . . ?
C5 Mn1 P1 C1 -78.80(16) . . . . ?
P2 Mn1 P1 C1 9.96(12) . . . . ?
C10 Mn1 P2 C31 13.16(18) . . . . ?
C20 Mn1 P2 C31 -72.96(18) . . . . ?
C5 Mn1 P2 C31 -167.83(18) . . . . ?
P1 Mn1 P2 C31 103.02(15) . . . . ?
C10 Mn1 P2 C41 141.67(18) . . . . ?
C20 Mn1 P2 C41 55.54(18) . . . . ?
C5 Mn1 P2 C41 -39.33(18) . . . . ?
P1 Mn1 P2 C41 -128.48(14) . . . . ?
C10 Mn1 P2 C1 -99.98(17) . . . . ?
C20 Mn1 P2 C1 173.90(16) . . . . ?
C5 Mn1 P2 C1 79.03(16) . . . . ?
P1 Mn1 P2 C1 -10.12(12) . . . . ?
C2 S1 C1 P2 -153.01(19) . . . . ?
C2 S1 C1 P1 100.8(2) . . . . ?
C31 P2 C1 S1 131.3(2) . . . . ?
C41 P2 C1 S1 19.0(3) . . . . ?
Mn1 P2 C1 S1 -107.20(18) . . . . ?
C31 P2 C1 P1 -109.58(17) . . . . ?
C41 P2 C1 P1 138.11(16) . . . . ?
Mn1 P2 C1 P1 11.95(14) . . . . ?
C21 P1 C1 S1 -24.1(3) . . . . ?
C11 P1 C1 S1 -135.6(2) . . . . ?
Mn1 P1 C1 S1 105.1(2) . . . . ?
C21 P1 C1 P2 -140.93(17) . . . . ?
C11 P1 C1 P2 107.58(18) . . . . ?
Mn1 P1 C1 P2 -11.79(14) . . . . ?
C4 N2 C2 S2 -170.9(3) . . . . ?
C3 N2 C2 S2 11.4(5) . . . . ?
C4 N2 C2 S1 6.7(5) . . . . ?
C3 N2 C2 S1 -171.1(3) . . . . ?
Cu1 S2 C2 N2 -106.8(3) . . . . ?
Cu1 S2 C2 S1 75.9(2) . . . . ?
C1 S1 C2 N2 -162.7(3) . . . . ?
C1 S1 C2 S2 14.8(3) . . . . ?
C21 P1 C11 C16 89.3(3) . . . . ?
C1 P1 C11 C16 -156.5(3) . . . . ?
Mn1 P1 C11 C16 -51.8(3) . . . . ?
C21 P1 C11 C12 -91.4(3) . . . . ?
C1 P1 C11 C12 22.8(4) . . . . ?
Mn1 P1 C11 C12 127.5(3) . . . . ?
C16 C11 C12 C13 0.1(5) . . . . ?
P1 C11 C12 C13 -179.2(3) . . . . ?
C11 C12 C13 C14 0.1(6) . . . . ?
C12 C13 C14 C15 -0.1(6) . . . . ?
C13 C14 C15 C16 0.0(6) . . . . ?
C14 C15 C16 C11 0.1(6) . . . . ?
C12 C11 C16 C15 -0.2(6) . . . . ?
P1 C11 C16 C15 179.2(3) . . . . ?
C11 P1 C21 C26 55.0(3) . . . . ?
C1 P1 C21 C26 -59.9(3) . . . . ?
Mn1 P1 C21 C26 -168.7(3) . . . . ?
C11 P1 C21 C22 -122.8(3) . . . . ?
C1 P1 C21 C22 122.2(3) . . . . ?
Mn1 P1 C21 C22 13.4(4) . . . . ?
C26 C21 C22 C23 0.8(6) . . . . ?
P1 C21 C22 C23 178.7(3) . . . . ?
C21 C22 C23 C24 0.4(6) . . . . ?
C22 C23 C24 C25 -0.5(7) . . . . ?
C23 C24 C25 C26 -0.7(7) . . . . ?
C22 C21 C26 C25 -2.0(6) . . . . ?
P1 C21 C26 C25 -179.9(3) . . . . ?
C24 C25 C26 C21 1.9(7) . . . . ?
C41 P2 C31 C32 138.2(3) . . . . ?
C1 P2 C31 C32 21.0(4) . . . . ?
Mn1 P2 C31 C32 -85.5(3) . . . . ?
C41 P2 C31 C36 -48.7(4) . . . . ?
C1 P2 C31 C36 -165.8(3) . . . . ?
Mn1 P2 C31 C36 87.6(3) . . . . ?
C36 C31 C32 C33 0.2(6) . . . . ?
P2 C31 C32 C33 173.2(3) . . . . ?
C31 C32 C33 C34 -0.9(6) . . . . ?
C32 C33 C34 C35 1.3(7) . . . . ?
C33 C34 C35 C36 -1.0(8) . . . . ?
C34 C35 C36 C31 0.3(8) . . . . ?
C32 C31 C36 C35 0.1(7) . . . . ?
P2 C31 C36 C35 -173.4(4) . . . . ?
C31 P2 C41 C46 -58.9(3) . . . . ?
C1 P2 C41 C46 55.8(4) . . . . ?
Mn1 P2 C41 C46 166.5(3) . . . . ?
C31 P2 C41 C42 118.4(3) . . . . ?
C1 P2 C41 C42 -126.9(3) . . . . ?
Mn1 P2 C41 C42 -16.2(4) . . . . ?
C46 C41 C42 C43 0.5(6) . . . . ?
P2 C41 C42 C43 -176.8(3) . . . . ?
C41 C42 C43 C44 -0.9(6) . . . . ?
C42 C43 C44 C45 0.3(7) . . . . ?
C43 C44 C45 C46 0.8(7) . . . . ?
C42 C41 C46 C45 0.5(6) . . . . ?
P2 C41 C46 C45 177.8(3) . . . . ?
C44 C45 C46 C41 -1.2(7) . . . . ?
C10' Mn1' P1' C21' -143.96(19) . . . . ?
C20' Mn1' P1' C21' -53.35(19) . . . . ?
C5' Mn1' P1' C21' 40.67(19) . . . . ?
P2' Mn1' P1' C21' 127.54(15) . . . . ?
C10' Mn1' P1' C11' -13.48(19) . . . . ?
C20' Mn1' P1' C11' 77.1(2) . . . . ?
C5' Mn1' P1' C11' 171.16(19) . . . . ?
P2' Mn1' P1' C11' -101.97(15) . . . . ?
C10' Mn1' P1' C1' 99.59(17) . . . . ?
C20' Mn1' P1' C1' -169.79(17) . . . . ?
C5' Mn1' P1' C1' -75.77(16) . . . . ?
P2' Mn1' P1' C1' 11.10(12) . . . . ?
C10' Mn1' P2' C41' 138.59(18) . . . . ?
C20' Mn1' P2' C41' -132.9(7) . . . . ?
C30' Mn1' P2' C41' 48.27(19) . . . . ?
C5' Mn1' P2' C41' -40.79(18) . . . . ?
P1' Mn1' P2' C41' -128.43(15) . . . . ?
C10' Mn1' P2' C31' 6.19(18) . . . . ?
C20' Mn1' P2' C31' 94.7(7) . . . . ?
C30' Mn1' P2' C31' -84.13(18) . . . . ?
C5' Mn1' P2' C31' -173.18(18) . . . . ?
P1' Mn1' P2' C31' 99.17(14) . . . . ?
C10' Mn1' P2' C1' -104.06(17) . . . . ?
C20' Mn1' P2' C1' -15.5(7) . . . . ?
C30' Mn1' P2' C1' 165.62(17) . . . . ?
C5' Mn1' P2' C1' 76.57(16) . . . . ?
P1' Mn1' P2' C1' -11.08(12) . . . . ?
C2' S1' C1' P1' 115.5(2) . . . . ?
C2' S1' C1' P2' -136.4(2) . . . . ?
C21' P1' C1' S1' -20.0(3) . . . . ?
C11' P1' C1' S1' -130.7(2) . . . . ?
Mn1' P1' C1' S1' 106.72(19) . . . . ?
C21' P1' C1' P2' -139.97(17) . . . . ?
C11' P1' C1' P2' 109.35(18) . . . . ?
Mn1' P1' C1' P2' -13.21(14) . . . . ?
C41' P2' C1' S1' 18.4(3) . . . . ?
C31' P2' C1' S1' 130.8(2) . . . . ?
Mn1' P2' C1' S1' -107.4(2) . . . . ?
C41' P2' C1' P1' 138.81(17) . . . . ?
C31' P2' C1' P1' -108.77(18) . . . . ?
Mn1' P2' C1' P1' 13.06(14) . . . . ?
C3' N2' C2' S2' 5.9(6) . . . . ?
C4' N2' C2' S2' 177.9(3) . . . . ?
C3' N2' C2' S1' -175.7(4) . . . . ?
C4' N2' C2' S1' -3.7(5) . . . . ?
Cu1' S2' C2' N2' -82.2(3) . . . . ?
Cu1' S2' C2' S1' 99.6(2) . . . . ?
C1' S1' C2' N2' -176.4(3) . . . . ?
C1' S1' C2' S2' 1.9(3) . . . . ?
C21' P1' C11' C16' -86.1(4) . . . . ?
C1' P1' C11' C16' 28.8(4) . . . . ?
Mn1' P1' C11' C16' 135.2(3) . . . . ?
C21' P1' C11' C12' 89.1(3) . . . . ?
C1' P1' C11' C12' -156.0(3) . . . . ?
Mn1' P1' C11' C12' -49.7(3) . . . . ?
C16' C11' C12' C13' -0.4(6) . . . . ?
P1' C11' C12' C13' -175.7(3) . . . . ?
C11' C12' C13' C14' -0.2(7) . . . . ?
C12' C13' C14' C15' -0.1(7) . . . . ?
C13' C14' C15' C16' 1.1(7) . . . . ?
C12' C11' C16' C15' 1.4(6) . . . . ?
P1' C11' C16' C15' 176.4(3) . . . . ?
C14' C15' C16' C11' -1.7(7) . . . . ?
C11' P1' C21' C26' 57.6(4) . . . . ?
C1' P1' C21' C26' -56.1(4) . . . . ?
Mn1' P1' C21' C26' -165.5(3) . . . . ?
C11' P1' C21' C22' -120.4(3) . . . . ?
C1' P1' C21' C22' 126.0(3) . . . . ?
Mn1' P1' C21' C22' 16.6(4) . . . . ?
C26' C21' C22' C23' 0.2(6) . . . . ?
P1' C21' C22' C23' 178.1(3) . . . . ?
C21' C22' C23' C24' 1.0(7) . . . . ?
C22' C23' C24' C25' -1.9(7) . . . . ?
C23' C24' C25' C26' 1.6(7) . . . . ?
C22' C21' C26' C25' -0.5(6) . . . . ?
P1' C21' C26' C25' -178.4(3) . . . . ?
C24' C25' C26' C21' -0.4(7) . . . . ?
C41' P2' C31' C32' -41.2(4) . . . . ?
C1' P2' C31' C32' -157.8(4) . . . . ?
Mn1' P2' C31' C32' 98.0(4) . . . . ?
C41' P2' C31' C36' 142.8(4) . . . . ?
C1' P2' C31' C36' 26.2(4) . . . . ?
Mn1' P2' C31' C36' -78.0(4) . . . . ?
C36' C31' C32' C33' 1.5(7) . . . . ?
P2' C31' C32' C33' -174.7(4) . . . . ?
C31' C32' C33' C34' -1.0(9) . . . . ?
C32' C33' C34' C35' 0.4(8) . . . . ?
C33' C34' C35' C36' -0.2(7) . . . . ?
C34' C35' C36' C31' 0.7(7) . . . . ?
C32' C31' C36' C35' -1.3(7) . . . . ?
P2' C31' C36' C35' 174.8(4) . . . . ?
C31' P2' C41' C42' 115.8(3) . . . . ?
C1' P2' C41' C42' -131.3(3) . . . . ?
Mn1' P2' C41' C42' -22.4(4) . . . . ?
C31' P2' C41' C46' -62.3(4) . . . . ?
C1' P2' C41' C46' 50.6(4) . . . . ?
Mn1' P2' C41' C46' 159.6(3) . . . . ?
C46' C41' C42' C43' -0.6(6) . . . . ?
P2' C41' C42' C43' -178.7(4) . . . . ?
C41' C42' C43' C44' -1.9(7) . . . . ?
C42' C43' C44' C45' 2.7(8) . . . . ?
C43' C44' C45' C46' -1.0(8) . . . . ?
C44' C45' C46' C41' -1.5(7) . . . . ?
C42' C41' C46' C45' 2.3(6) . . . . ?
P2' C41' C46' C45' -179.6(4) . . . . ?
